data_4022291
loop_
_publ_author_name
'H\'el\`ene Sauriat-Dorizon'
'Thierry Maris'
'James D. Wuest'
'Gary D. Enright'

_publ_section_title
;
 Molecular Tectonics. Construction of Porous Hydrogen-Bonded
 Networks from Bisketals of Pentaerythritol
;
_journal_name_full 'Journal of Organic Chemistry'
_journal_page_first 240
_journal_page_last 246
_journal_paper_doi 10.1021/jo026267t
_journal_volume 68
_journal_year 2003
_chemical_formula_moiety 'C83 H132 N32 O16'
_chemical_formula_sum 'C83 H132 N32 O16'
_chemical_formula_weight 1834.441
_space_group_IT_number 60
_symmetry_cell_setting orthorhombic
_symmetry_space_group_name_Hall '-P 2n 2ab'
_symmetry_space_group_name_H-M 'P b c n'
_cell_angle_alpha 90
_cell_angle_beta 90
_cell_angle_gamma 90
_cell_formula_units_Z 4
_cell_length_a 23.6973(17)
_cell_length_b 19.9952(15)
_cell_length_c 20.2313(15)
_cell_measurement_reflns_used 500
_cell_measurement_temperature 220(2)
_cell_measurement_theta_max 13
_cell_measurement_theta_min 1
_cell_measurement_wavelength 0.7107
_cell_volume 9586(1)
_diffrn_ambient_temperature 293
_diffrn_measurement_device 'Bruker AXS SMART 2K/Platform'
_diffrn_radiation_monochromator graphite
_diffrn_radiation_source 'fine-focus sealed tube'
_diffrn_radiation_type 'Mo K\a'
_diffrn_radiation_wavelength 0.7107
_diffrn_reflns_av_R_equivalents 0.1099
_diffrn_reflns_av_sigmaI/netI 2
_diffrn_reflns_limit_h_max 25
_diffrn_reflns_limit_h_min -25
_diffrn_reflns_limit_k_max 21
_diffrn_reflns_limit_k_min -21
_diffrn_reflns_limit_l_max 21
_diffrn_reflns_limit_l_min -21
_diffrn_reflns_number 58495
_diffrn_reflns_theta_max 22.5
_diffrn_reflns_theta_min 1.33
_diffrn_standards_number 125
_exptl_absorpt_coefficient_mu 0.091
_exptl_absorpt_correction_T_max 1
_exptl_absorpt_correction_type multi-scan
_exptl_crystal_colour Colourless
_exptl_crystal_density_diffrn 1.2711
_exptl_crystal_density_meas ?
_exptl_crystal_description block
_exptl_crystal_F_000 3929.5335
_exptl_crystal_size_max 2.9
_exptl_crystal_size_mid 0.2
_exptl_crystal_size_min 0.15
_refine_diff_density_max 0.173
_refine_diff_density_min -0.1
_refine_ls_extinction_method none
_refine_ls_goodness_of_fit_ref 0.969
_refine_ls_matrix_type full
_refine_ls_number_parameters 321
_refine_ls_number_reflns 6277
_refine_ls_restrained_S_all 0.969
_refine_ls_R_factor_all 0.1831
_refine_ls_R_factor_gt 0.0836
_refine_ls_shift/su_max 0.004
_refine_ls_shift/su_mean 0.0
_refine_ls_structure_factor_coef Fsqd
_refine_ls_wR_factor_gt 0.1886
_refine_ls_wR_factor_ref 0.2203
_reflns_number_gt 2692
_reflns_number_total 6277
_reflns_threshold_expression >2sigma(I)
_cod_data_source_file jo026267t-2_s1.cif
_cod_data_source_block JIW257
_cod_depositor_comments
;
The following automatic conversions were performed:
'_symmetry_cell_setting' value 'Orthorhombic' changed to 'orthorhombic'
according to '/home/saulius/struct/CIF-dictionaries/cif_core.dic'
dictionary named 'cif_core.dic' version 2.4.1 from
2010-06-29.

'_geom_bond_publ_flag' value 'Y' changed to 'y' according to
'/home/saulius/struct/CIF-dictionaries/cif_core.dic' dictionary named
'cif_core.dic' version 2.4.1 from 2010-06-29 (42
times).

'_geom_angle_publ_flag' value 'Y' changed to 'y' according to
'/home/saulius/struct/CIF-dictionaries/cif_core.dic' dictionary named
'cif_core.dic' version 2.4.1 from 2010-06-29 (62
times).

'_geom_torsion_publ_flag' value 'Y' changed to 'y' according to
'/home/saulius/struct/CIF-dictionaries/cif_core.dic' dictionary named
'cif_core.dic' version 2.4.1 from 2010-06-29 (76
times).

'_geom_hbond_publ_flag' value 'Y' changed to 'y' according to
'/home/saulius/struct/CIF-dictionaries/cif_core.dic' dictionary named
'cif_core.dic' version 2.4.1 from 2010-06-29 (4 times).

Automatic conversion script
Id: cif_fix_enum 1527 2010-12-29 10:47:43Z saulius 

The following automatic conversions were performed:

'_exptl_crystal_density_meas' value 'none' was changed to '?' - the
value is perceived as not measured.

Automatic conversion script
Id: cif_fix_values 3008 2015-01-20 13:52:24Z robertas 
;
_cod_database_code 4022291

loop_
_symmetry_equiv_pos_as_xyz
X,Y,Z
-X+1/2,-Y+1/2,Z+1/2
-X,Y,-Z+1/2
X+1/2,-Y+1/2,-Z
-X,-Y,-Z
X+1/2,Y+1/2,-Z+1/2
X,-Y,Z+1/2
-X+1/2,Y+1/2,Z

loop_
_atom_site_label
_atom_site_fract_x
_atom_site_fract_y
_atom_site_fract_z
_atom_site_U_iso_or_equiv
_atom_site_adp_type
_atom_site_type_symbol
O1 0.51116(1) 0.34329(1) 1.15852(1) 0.0836(18) Uani O
O2 0.45277(1) 0.43499(1) 1.14669(1) 0.1156(3) Uani O
N1 0.6759(2) 0.2150(2) 0.89144(1) 0.121(4) Uani N
N2 0.7178(2) 0.2113(2) 0.7841(2) 0.126(4) Uani N
N3 0.66766(1) 0.30780(1) 0.81936(1) 0.0973(3) Uani N
N4 0.70422(1) 0.3031(2) 0.71610(1) 0.129(4) Uani N
H4a 0.7224 0.284 0.6845 0.155 Uiso H
H4b 0.6905 0.3425 0.7105 0.155 Uiso H
N5 0.7287(3) 0.1249(3) 0.8562(2) 0.2013(6) Uani N
H5a 0.749 0.1053 0.8267 0.242 Uiso H
H5b 0.7227 0.1059 0.8936 0.242 Uiso H
N6 0.33595(1) 0.44857(1) 0.79627(1) 0.085(3) Uani N
N7 0.29549(1) 0.5481(2) 0.7502(2) 0.0973(3) Uani N
N8 0.32352(1) 0.5442(2) 0.86382(1) 0.097(3) Uani N
N9 0.30644(1) 0.45433(1) 0.68610(1) 0.111(3) Uani N
H9a 0.2922 0.4755 0.6531 0.133 Uiso H
H9b 0.317 0.4134 0.6815 0.133 Uiso H
N10 0.2855(2) 0.6396(2) 0.8183(2) 0.1587(5) Uani N
H10a 0.2875 0.6581 0.8566 0.191 Uiso H
H10b 0.2722 0.6615 0.7853 0.191 Uiso H
C1 0.5 0.4195(3) 1.25 0.0823(5) Uani C
C2 0.54034(1) 0.3770(3) 1.2108(2) 0.098(4) Uani C
H2a 0.5698 0.405 1.1923 0.118 Uiso H
H2b 0.5579 0.3444 1.2397 0.118 Uiso H
C3 0.4697(3) 0.4642(3) 1.1990(2) 0.144(5) Uani C
H3a 0.4373 0.4847 1.2203 0.173 Uiso H
H3b 0.4952 0.5 1.1863 0.173 Uiso H
C4 0.52887(1) 0.4232(2) 1.06938(1) 0.0847(3) Uani C
H4c 0.5097 0.4591 1.0462 0.101 Uiso H
H4d 0.5567 0.4435 1.0983 0.101 Uiso H
C5 0.55919(1) 0.3821(2) 1.01985(1) 0.0773(3) Uani C
C6 0.5921(2) 0.3286(3) 1.03875(1) 0.101(4) Uani C
H6 0.593 0.3164 1.0831 0.121 Uiso H
C7 0.6244(2) 0.2921(2) 0.9932(2) 0.1143(4) Uani C
H7 0.6455 0.2558 1.0078 0.137 Uiso H
C8 0.6253(2) 0.3092(2) 0.9264(2) 0.0867(3) Uani C
C9 0.5931(2) 0.3632(2) 0.90745(1) 0.0887(3) Uani C
H9a 0.593 0.3762 0.8633 0.107 Uiso H
C10 0.56083(1) 0.3984(2) 0.9525(2) 0.0897(3) Uani C
H10a 0.5394 0.4344 0.9376 0.107 Uiso H
C11 0.6591(2) 0.2749(3) 0.8749(2) 0.095(4) Uani C
C12 0.7064(3) 0.1851(3) 0.8437(3) 0.1417(5) Uani C
C13 0.6974(2) 0.2719(3) 0.7732(2) 0.1097(4) Uani C
C14 0.4436(2) 0.3454(2) 1.0735(2) 0.0973(4) Uani C
H14a 0.4628 0.3064 1.0559 0.117 Uiso H
H14b 0.415 0.3298 1.104 0.117 Uiso H
C15 0.4148(2) 0.3819(3) 1.0169(2) 0.0943(4) Uani C
C16 0.4229(2) 0.3563(2) 0.9519(2) 0.0987(4) Uani C
H16 0.4452 0.3187 0.9446 0.119 Uiso H
C17 0.3969(2) 0.3885(3) 0.9002(2) 0.1013(4) Uani C
H17 0.4023 0.3721 0.8577 0.121 Uiso H
C18 0.36363(1) 0.4436(3) 0.9087(2) 0.0843(3) Uani C
C19 0.3559(2) 0.4682(3) 0.9731(3) 0.1143(4) Uani C
H19 0.3347 0.5067 0.9803 0.138 Uiso H
C20 0.3799(2) 0.4349(3) 1.0252(2) 0.1117(4) Uani C
H20 0.372 0.4492 1.0679 0.134 Uiso H
C21 0.33779(1) 0.4829(2) 0.8527(2) 0.0707(3) Uani C
C22 0.31220(1) 0.4852(3) 0.7450(3) 0.085(4) Uani C
C23 0.3029(2) 0.5771(3) 0.8103(3) 0.0957(4) Uani C
C30 0.4863(2) 0.3877(2) 1.1117(2) 0.080(3) Uani C

loop_
_atom_site_aniso_label
_atom_site_aniso_U_11
_atom_site_aniso_U_22
_atom_site_aniso_U_33
_atom_site_aniso_U_23
_atom_site_aniso_U_13
_atom_site_aniso_U_12
_atom_site_aniso_type_symbol
O1 0.108(2) 0.097(2) 0.0459(16) 0.0072(16) 0.0035(16) 0.0310(18) O
O2 0.170(3) 0.128(3) 0.0487(18) -0.025(2) -0.019(2) 0.059(2) O
N1 0.174(4) 0.116(4) 0.073(3) 0.020(3) 0.051(3) 0.059(3) N
N2 0.189(4) 0.098(4) 0.091(3) 0.030(3) 0.036(3) 0.048(3) N
N3 0.133(3) 0.100(3) 0.059(2) 0.010(2) 0.027(2) 0.021(2) N
N4 0.191(4) 0.120(4) 0.076(3) 0.022(3) 0.051(3) 0.058(3) N
N5 0.332(8) 0.151(5) 0.121(4) 0.053(4) 0.099(4) 0.133(5) N
N6 0.103(3) 0.080(3) 0.072(3) 0.000(2) -0.003(2) 0.024(2) N
N7 0.107(3) 0.107(4) 0.078(3) -0.015(3) -0.033(2) 0.014(3) N
N8 0.132(3) 0.084(3) 0.075(3) -0.020(2) -0.033(2) 0.031(3) N
N9 0.185(4) 0.100(3) 0.048(2) -0.015(2) -0.018(2) 0.019(3) N
N10 0.257(6) 0.110(4) 0.109(4) -0.028(3) -0.083(3) 0.086(4) N
C1 0.081(5) 0.112(5) 0.054(4) 0 0.011(4) 0 C
C2 0.073(3) 0.167(5) 0.054(3) 0.024(3) -0.001(3) -0.017(3) C
C3 0.238(7) 0.135(5) 0.059(3) -0.008(4) -0.027(4) 0.081(5) C
C4 0.127(4) 0.087(3) 0.040(2) 0.005(2) 0.014(3) 0.013(3) C
C5 0.097(3) 0.080(3) 0.055(3) 0.027(2) 0.004(3) 0.032(3) C
C6 0.127(4) 0.138(5) 0.038(3) 0.014(3) 0.025(3) 0.045(4) C
C7 0.160(5) 0.122(4) 0.061(3) 0.041(3) 0.016(3) 0.061(4) C
C8 0.113(4) 0.066(3) 0.081(3) 0.011(3) 0.003(3) 0.039(3) C
C9 0.128(4) 0.097(4) 0.041(2) -0.016(3) 0.019(3) 0.032(3) C
C10 0.129(4) 0.079(3) 0.061(3) 0.027(3) -0.009(3) 0.030(3) C
C11 0.108(4) 0.100(4) 0.077(4) 0.018(3) 0.019(3) 0.043(3) C
C12 0.210(6) 0.119(5) 0.096(4) 0.052(4) 0.046(4) 0.067(5) C
C13 0.171(5) 0.096(5) 0.062(3) 0.028(3) 0.036(3) 0.025(4) C
C14 0.123(4) 0.098(4) 0.071(3) -0.021(3) 0.007(3) 0.004(3) C
C15 0.096(4) 0.136(5) 0.051(3) 0.008(3) -0.016(3) 0.034(3) C
C16 0.122(4) 0.104(4) 0.070(3) -0.004(3) -0.018(3) 0.039(3) C
C17 0.111(4) 0.121(5) 0.072(3) -0.010(3) -0.016(3) 0.036(4) C
C18 0.066(3) 0.118(4) 0.069(3) -0.012(3) -0.024(3) 0.010(3) C
C19 0.142(5) 0.111(4) 0.090(4) -0.017(3) -0.036(3) 0.056(3) C
C20 0.100(4) 0.168(5) 0.067(3) -0.010(3) -0.005(3) 0.076(4) C
C21 0.076(3) 0.071(3) 0.065(3) -0.017(3) -0.013(2) 0.017(2) C
C22 0.087(4) 0.073(4) 0.095(4) -0.007(3) 0.004(3) 0.016(3) C
C23 0.122(4) 0.079(4) 0.086(4) -0.009(3) -0.021(3) 0.026(3) C
C30 0.127(4) 0.070(3) 0.043(2) -0.004(3) -0.011(3) 0.029(3) C

loop_
_atom_type_symbol
_atom_type_number_in_cell
_atom_type_scat_dispersion_real
_atom_type_scat_dispersion_imag
_atom_type_scat_source
O 16 0.011 0.006 International_Table_Volume_IV_Table_2.3.1
N 80 0.006 0.003 International_Table_Volume_IV_Table_2.3.1
H 192 0.000 0.000 International_Table_Volume_IV_Table_2.3.1
C 188 0.003 0.002 International_Table_Volume_IV_Table_2.3.1

loop_
_geom_angle_atom_site_label_1
_geom_angle_atom_site_label_2
_geom_angle_atom_site_label_3
_geom_angle_site_symmetry_1
_geom_angle_site_symmetry_3
_geom_angle
_geom_angle_publ_flag
C30 O1 C2 . . 113.4(3) y
C3 O2 C30 . . 122.9(4) y
C11 N1 C12 . . 112.8(4) y
C13 N2 C12 . . 115.7(5) y
C11 N3 C13 . . 113.4(4) y
C21 N6 C22 . . 112.4(4) y
C22 N7 C23 . . 116.0(4) y
C21 N8 C23 . . 114.5(4) y
C2 C1 C2 3_657 . 111.3(6) y
C2 C1 C3 3_657 3_657 105.7(3) y
C2 C1 C3 . 3_657 112.6(3) y
C2 C1 C3 3_657 . 112.6(3) y
C2 C1 C3 . . 105.7(3) y
C3 C1 C3 3_657 . 109.1(6) y
O1 C2 C1 . . 110.4(3) y
O2 C3 C1 . . 115.8(4) y
C5 C4 C30 . . 116.7(4) y
C6 C5 C10 . . 115.8(4) y
C6 C5 C4 . . 121.1(4) y
C10 C5 C4 . . 122.8(4) y
C5 C6 C7 . . 122.0(4) y
C8 C7 C6 . . 121.2(4) y
C9 C8 C7 . . 117.0(4) y
C9 C8 C11 . . 117.8(4) y
C7 C8 C11 . . 125.2(4) y
C8 C9 C10 . . 121.5(4) y
C9 C10 C5 . . 122.5(4) y
N1 C11 N3 . . 129.1(4) y
N1 C11 C8 . . 114.1(5) y
N3 C11 C8 . . 116.8(5) y
N5 C12 N2 . . 116.2(6) y
N5 C12 N1 . . 118.4(5) y
N2 C12 N1 . . 125.4(5) y
N2 C13 N4 . . 122.2(5) y
N2 C13 N3 . . 123.6(4) y
N4 C13 N3 . . 114.2(5) y
C15 C14 C30 . . 114.4(4) y
C20 C15 C16 . . 118.6(4) y
C20 C15 C14 . . 123.7(4) y
C16 C15 C14 . . 117.6(4) y
C17 C16 C15 . . 118.3(4) y
C18 C17 C16 . . 122.8(4) y
C17 C18 C19 . . 118.4(4) y
C17 C18 C21 . . 124.1(4) y
C19 C18 C21 . . 117.4(5) y
C20 C19 C18 . . 119.2(4) y
C15 C20 C19 . . 122.6(4) y
N8 C21 N6 . . 129.1(4) y
N8 C21 C18 . . 118.0(4) y
N6 C21 C18 . . 112.8(4) y
N7 C22 N9 . . 118.3(5) y
N7 C22 N6 . . 124.3(5) y
N9 C22 N6 . . 117.3(5) y
N10 C23 N8 . . 118.1(5) y
N10 C23 N7 . . 118.2(5) y
N8 C23 N7 . . 123.6(5) y
O2 C30 O1 . . 108.3(3) y
O2 C30 C4 . . 110.2(4) y
O1 C30 C4 . . 113.3(4) y
O2 C30 C14 . . 104.5(4) y
O1 C30 C14 . . 105.3(4) y
C4 C30 C14 . . 114.7(4) y

loop_
_geom_bond_atom_site_label_1
_geom_bond_atom_site_label_2
_geom_bond_site_symmetry_2
_geom_bond_distance
_geom_bond_publ_flag
O1 C30 . 1.426(4) y
O1 C2 . 1.432(5) y
O2 C3 . 1.273(5) y
O2 C30 . 1.423(4) y
N1 C11 . 1.304(5) y
N1 C12 . 1.347(6) y
N2 C13 . 1.323(6) y
N2 C12 . 1.341(6) y
N3 C11 . 1.318(5) y
N3 C13 . 1.372(6) y
N4 C13 . 1.323(5) y
N5 C12 . 1.338(6) y
N6 C21 . 1.333(5) y
N6 C22 . 1.389(5) y
N7 C22 . 1.322(5) y
N7 C23 . 1.359(5) y
N8 C21 . 1.292(5) y
N8 C23 . 1.357(5) y
N9 C22 . 1.349(5) y
N10 C23 . 1.325(5) y
C1 C2 3_657 1.505(6) y
C1 C2 . 1.505(6) y
C1 C3 3_657 1.544(6) y
C1 C3 . 1.544(6) y
C4 C5 . 1.481(5) y
C4 C30 . 1.501(5) y
C5 C6 . 1.378(5) y
C5 C10 . 1.402(5) y
C6 C7 . 1.402(6) y
C7 C8 . 1.393(5) y
C8 C9 . 1.376(5) y
C8 C11 . 1.484(6) y
C9 C10 . 1.383(5) y
C14 C15 . 1.520(6) y
C14 C30 . 1.528(6) y
C15 C20 . 1.355(6) y
C15 C16 . 1.424(6) y
C16 C17 . 1.373(6) y
C17 C18 . 1.366(6) y
C18 C19 . 1.405(6) y
C18 C21 . 1.510(6) y
C19 C20 . 1.371(6) y

loop_
_geom_hbond_atom_site_label_D
_geom_hbond_atom_site_label_H
_geom_hbond_atom_site_label_A
_geom_hbond_site_symmetry_A
_geom_hbond_distance_DH
_geom_hbond_distance_HA
_geom_hbond_distance_DA
_geom_hbond_angle_DHA
_geom_hbond_publ_flag
N4 H4B N6 3_656 0.86 2.22 3.071(5) 172.9 y
N5 H5A N7 6_657 0.86 2.22 3.082(6) 175 y
N9 H9B N3 3_656 0.86 2.14 2.996(6) 170.8 y
N10 H10B N2 6_567 0.86 2.15 2.988(6) 164.5 y

loop_
_geom_torsion_atom_site_label_1
_geom_torsion_atom_site_label_2
_geom_torsion_atom_site_label_3
_geom_torsion_atom_site_label_4
_geom_torsion_site_symmetry_1
_geom_torsion
_geom_torsion_publ_flag
C30 O1 C2 C1 . 62.2(5) y
C2 C1 C2 O1 3_657 69.2(3) y
C3 C1 C2 O1 3_657 -172.3(4) y
C3 C1 C2 O1 . -53.3(5) y
C30 O2 C3 C1 . -43.5(7) y
C2 C1 C3 O2 3_657 -76.9(6) y
C2 C1 C3 O2 . 44.8(6) y
C3 C1 C3 O2 3_657 166.1(6) y
C30 C4 C5 C6 . -60.5(6) y
C30 C4 C5 C10 . 125.8(5) y
C10 C5 C6 C7 . -1.2(7) y
C4 C5 C6 C7 . -175.3(5) y
C5 C6 C7 C8 . 1.2(8) y
C6 C7 C8 C9 . -0.2(8) y
C6 C7 C8 C11 . 178.4(5) y
C7 C8 C9 C10 . -0.6(7) y
C11 C8 C9 C10 . -179.3(5) y
C8 C9 C10 C5 . 0.6(8) y
C6 C5 C10 C9 . 0.3(7) y
C4 C5 C10 C9 . 174.4(4) y
C12 N1 C11 N3 . 0.6(9) y
C12 N1 C11 C8 . 179.9(5) y
C13 N3 C11 N1 . 1.6(8) y
C13 N3 C11 C8 . -177.7(4) y
C9 C8 C11 N1 . -162.3(5) y
C7 C8 C11 N1 . 19.1(8) y
C9 C8 C11 N3 . 17.1(7) y
C7 C8 C11 N3 . -161.5(5) y
C13 N2 C12 N5 . -177.4(6) y
C13 N2 C12 N1 . 0.9(1) y
C11 N1 C12 N5 . 176.3(6) y
C11 N1 C12 N2 . -2.0(1) y
C12 N2 C13 N4 . -178.3(6) y
C12 N2 C13 N3 . 1.6(9) y
C11 N3 C13 N2 . -2.7(8) y
C11 N3 C13 N4 . 177.1(5) y
C30 C14 C15 C20 . -64.9(6) y
C30 C14 C15 C16 . 118.5(5) y
C20 C15 C16 C17 . 3.0(8) y
C14 C15 C16 C17 . 179.7(5) y
C15 C16 C17 C18 . -0.4(8) y
C16 C17 C18 C19 . 0.2(8) y
C16 C17 C18 C21 . 175.6(5) y
C17 C18 C19 C20 . -2.6(8) y
C21 C18 C19 C20 . -178.3(5) y
C16 C15 C20 C19 . -5.6(8) y
C14 C15 C20 C19 . 177.9(5) y
C18 C19 C20 C15 . 5.5(9) y
C23 N8 C21 N6 . 1.4(7) y
C23 N8 C21 C18 . 177.3(4) y
C22 N6 C21 N8 . -3.8(7) y
C22 N6 C21 C18 . -179.9(4) y
C17 C18 C21 N8 . -157.5(5) y
C19 C18 C21 N8 . 17.9(6) y
C17 C18 C21 N6 . 19.1(6) y
C19 C18 C21 N6 . -165.5(4) y
C23 N7 C22 N9 . -179.2(4) y
C23 N7 C22 N6 . 0.2(7) y
C21 N6 C22 N7 . 2.9(6) y
C21 N6 C22 N9 . -177.7(4) y
C21 N8 C23 N10 . 177.8(5) y
C21 N8 C23 N7 . 2.4(7) y
C22 N7 C23 N10 . -178.4(5) y
C22 N7 C23 N8 . -3.0(7) y
C3 O2 C30 O1 . 44.8(6) y
C3 O2 C30 C4 . -79.6(6) y
C3 O2 C30 C14 . 156.7(5) y
C2 O1 C30 O2 . -52.1(5) y
C2 O1 C30 C4 . 70.4(4) y
C2 O1 C30 C14 . -163.5(3) y
C5 C4 C30 O2 . -168.1(3) y
C5 C4 C30 O1 . 70.5(5) y
C5 C4 C30 C14 . -50.5(5) y
C15 C14 C30 O2 . 70.3(5) y
C15 C14 C30 O1 . -175.7(4) y
C15 C14 C30 C4 . -50.4(5) y
